data_2018909
loop_
_publ_author_name
'Minkov, Vasily S.'
'Kapustin, Evgeny A.'
'Boldyreva, Elena V.'

_publ_section_title
;
 Betaine 0.77-perhydrate 0.23-hydrate and common structural motifs in
 crystals of amino acid perhydrates
;
_journal_coeditor_code KU3089
_journal_issue 4
_journal_name_full 'Acta Crystallographica Section C'
_journal_page_first 416
_journal_page_last 420
_journal_paper_doi 10.1107/S0108270113005386
_journal_volume 69
_journal_year 2013
_chemical_formula_iupac 'C5 H11 N O2 , 0.77H2 O2 , 0.23H2 O'
_chemical_formula_moiety 'C5 H11 N O2, 0.77(H2 O2), 0.23(H2 O)'
_chemical_formula_sum 'C5 H13 N O3.77'
_chemical_formula_weight 147.44
_chemical_name_common 'Betaine 0.77-perhydrate 0.23-hydrate'
_chemical_name_systematic
;
2-(Trimethylazaniumyl)acetate 0.77-perhydrate 0.23-hydrate
;
_space_group_IT_number 29
_space_group_name_Hall 'P 2c -2ac'
_symmetry_cell_setting orthorhombic
_symmetry_space_group_name_Hall 'P 2c -2ac'
_symmetry_space_group_name_H-M 'P c a 21'
_atom_sites_solution_hydrogens geom
_atom_sites_solution_primary direct
_atom_sites_solution_secondary difmap
_audit_creation_method SHELXL97
_cell_angle_alpha 90.00
_cell_angle_beta 90.00
_cell_angle_gamma 90.00
_cell_formula_units_Z 4
_cell_length_a 9.5819(2)
_cell_length_b 6.78424(14)
_cell_length_c 11.7152(3)
_cell_measurement_reflns_used 4289
_cell_measurement_temperature 295(2)
_cell_measurement_theta_max 31.8685
_cell_measurement_theta_min 2.1211
_cell_volume 761.56(3)
_computing_cell_refinement 'CrysAlis CCD (Oxford Diffraction, 2008)'
_computing_data_collection 'CrysAlis CCD (Oxford Diffraction, 2008)'
_computing_data_reduction 'CrysAlis RED (Oxford Diffraction, 2008)'
_computing_molecular_graphics
;
Mercury (Macrae <i>et al.</i>, 2008) and ORTEP-3 (Farrugia,
2012)
;
_computing_publication_material 'publCIF (Westrip, 2010)'
_computing_structure_refinement 'SHELXL97 (Sheldrick, 2008)'
_computing_structure_solution 'SHELXS97 (Sheldrick, 2008)'
_diffrn_ambient_temperature 295(2)
_diffrn_detector_area_resol_mean 10.3457
_diffrn_measured_fraction_theta_full 1.000
_diffrn_measured_fraction_theta_max 1.000
_diffrn_measurement_device_type 'Oxford Gemini Ultra R'
_diffrn_measurement_method \w
_diffrn_radiation_monochromator graphite
_diffrn_radiation_source 'fine-focus sealed tube'
_diffrn_radiation_type MoK\a
_diffrn_radiation_wavelength 0.71073
_diffrn_reflns_av_R_equivalents 0.0253
_diffrn_reflns_av_sigmaI/netI 0.0162
_diffrn_reflns_limit_h_max 13
_diffrn_reflns_limit_h_min -13
_diffrn_reflns_limit_k_max 9
_diffrn_reflns_limit_k_min -9
_diffrn_reflns_limit_l_max 16
_diffrn_reflns_limit_l_min -16
_diffrn_reflns_number 13549
_diffrn_reflns_theta_full 30.51
_diffrn_reflns_theta_max 30.51
_diffrn_reflns_theta_min 3.00
_exptl_absorpt_coefficient_mu 0.109
_exptl_absorpt_correction_T_max 0.9862
_exptl_absorpt_correction_T_min 0.8802
_exptl_absorpt_correction_type multi-scan
_exptl_absorpt_process_details '(CrysAlis RED; Oxford Diffraction, 2008)'
_exptl_crystal_colour colourless
_exptl_crystal_density_diffrn 1.286
_exptl_crystal_density_method 'not measured'
_exptl_crystal_description prism
_exptl_crystal_F_000 320.5
_exptl_crystal_size_max 0.28
_exptl_crystal_size_mid 0.28
_exptl_crystal_size_min 0.12
_refine_diff_density_max 0.101
_refine_diff_density_min -0.086
_refine_ls_extinction_method none
_refine_ls_goodness_of_fit_ref 1.061
_refine_ls_hydrogen_treatment mixed
_refine_ls_matrix_type full
_refine_ls_number_parameters 117
_refine_ls_number_reflns 2325
_refine_ls_number_restraints 3
_refine_ls_restrained_S_all 1.060
_refine_ls_R_factor_all 0.0404
_refine_ls_R_factor_gt 0.0338
_refine_ls_shift/su_max 0.000
_refine_ls_shift/su_mean 0.000
_refine_ls_structure_factor_coef Fsqd
_refine_ls_weighting_details 'calc w = 1/[\s^2^(Fo^2^)+(0.0363P)^2^+0.0360P] where P=(Fo^2^+2Fc^2^)/3'
_refine_ls_weighting_scheme calc
_refine_ls_wR_factor_gt 0.0766
_refine_ls_wR_factor_ref 0.0808
_reflns_number_gt 2054
_reflns_number_total 2325
_reflns_threshold_expression I>2\s(I)
_cod_data_source_file ku3089.cif
_cod_data_source_block I_295K
_cod_database_code 2018909
_cod_database_fobs_code 2018909

loop_
_symmetry_equiv_pos_as_xyz
'x, y, z'
'-x, -y, z+1/2'
'-x+1/2, y, z+1/2'
'x+1/2, -y, z'

loop_
_atom_site_type_symbol
_atom_site_label
_atom_site_fract_x
_atom_site_fract_y
_atom_site_fract_z
_atom_site_U_iso_or_equiv
_atom_site_adp_type
_atom_site_calc_flag
_atom_site_refinement_flags
_atom_site_occupancy
_atom_site_symmetry_multiplicity
_atom_site_disorder_assembly
_atom_site_disorder_group
C C2 0.30082(11) 0.08321(17) 0.36281(10) 0.0401(2) Uani d . 1 1 . .
H H2A 0.3027 -0.0307 0.3128 0.048 Uiso calc R 1 1 . .
H H2B 0.2223 0.0663 0.4142 0.048 Uiso calc R 1 1 . .
N N1 0.27298(9) 0.26294(12) 0.29039(9) 0.03495(19) Uani d . 1 1 . .
O O3 0.45924(9) -0.08223(15) 0.47921(10) 0.0580(3) Uani d . 1 1 . .
C C1 0.43472(12) 0.08077(17) 0.43460(10) 0.0413(2) Uani d . 1 1 . .
C C5 0.14088(15) 0.2281(2) 0.22555(13) 0.0516(3) Uani d . 1 1 . .
H H5A 0.1223 0.3391 0.1770 0.077 Uiso calc R 1 1 . .
H H5B 0.0650 0.2113 0.2782 0.077 Uiso calc R 1 1 . .
H H5C 0.1504 0.1115 0.1798 0.077 Uiso calc R 1 1 . .
C C3 0.38854(14) 0.2933(2) 0.20713(11) 0.0489(3) Uani d . 1 1 . .
H H3A 0.3984 0.1778 0.1605 0.073 Uiso calc R 1 1 . .
H H3B 0.4740 0.3168 0.2476 0.073 Uiso calc R 1 1 . .
H H3C 0.3677 0.4048 0.1596 0.073 Uiso calc R 1 1 . .
C C4 0.25324(19) 0.44314(19) 0.36201(12) 0.0575(3) Uani d . 1 1 . .
H H4A 0.3368 0.4684 0.4048 0.086 Uiso calc R 1 1 . .
H H4B 0.1768 0.4229 0.4137 0.086 Uiso calc R 1 1 . .
H H4C 0.2334 0.5538 0.3136 0.086 Uiso calc R 1 1 . .
O O4 0.50714(10) 0.23128(14) 0.44387(11) 0.0605(3) Uani d . 1 1 . .
O O1 0.7958(2) 0.3214(3) 0.5961(2) 0.0504(5) Uani d P 0.767(8) 1 A 1
H H1O 0.841(3) 0.236(4) 0.558(2) 0.060 Uiso d P 0.767(8) 1 A 1
O O2 0.6792(3) 0.1900(5) 0.6214(3) 0.0552(6) Uani d P 0.767(8) 1 A 1
H H2O 0.629(3) 0.199(3) 0.563(2) 0.053(7) Uiso d P 0.767(8) 1 A 1
O O5 0.7313(13) 0.2456(19) 0.6121(9) 0.088(5) Uani d PD 0.233(8) 1 A 2
H H3O 0.753(17) 0.245(15) 0.545(4) 0.105 Uiso d PD 0.233(8) 1 A 2
H H4O 0.649(6) 0.26(2) 0.594(16) 0.105 Uiso d PD 0.233(8) 1 A 2

loop_
_atom_site_aniso_label
_atom_site_aniso_U_11
_atom_site_aniso_U_22
_atom_site_aniso_U_33
_atom_site_aniso_U_12
_atom_site_aniso_U_13
_atom_site_aniso_U_23
C2 0.0373(5) 0.0406(6) 0.0423(6) -0.0025(4) -0.0012(5) 0.0078(4)
N1 0.0356(4) 0.0355(4) 0.0338(4) 0.0036(4) -0.0010(4) 0.0001(4)
O3 0.0480(5) 0.0624(6) 0.0635(6) 0.0054(4) -0.0029(5) 0.0251(5)
C1 0.0354(5) 0.0516(6) 0.0368(5) 0.0032(4) 0.0017(4) 0.0070(5)
C5 0.0444(7) 0.0560(7) 0.0545(8) -0.0001(6) -0.0154(6) 0.0043(6)
C3 0.0484(7) 0.0540(7) 0.0444(6) 0.0020(6) 0.0093(5) 0.0108(5)
C4 0.0686(8) 0.0499(7) 0.0541(7) 0.0179(7) -0.0069(7) -0.0157(6)
O4 0.0513(5) 0.0593(6) 0.0707(6) -0.0108(5) -0.0219(5) 0.0115(5)
O1 0.0465(10) 0.0416(8) 0.0629(10) -0.0006(6) -0.0011(8) -0.0128(6)
O2 0.0474(11) 0.0701(11) 0.0482(9) -0.0052(9) -0.0068(9) 0.0169(8)
O5 0.087(11) 0.111(13) 0.066(6) 0.034(9) -0.017(8) -0.032(8)

loop_
_atom_type_symbol
_atom_type_description
_atom_type_scat_dispersion_real
_atom_type_scat_dispersion_imag
_atom_type_scat_source
C C 0.0033 0.0016 'International Tables Vol C Tables 4.2.6.8 and 6.1.1.4'
H H 0.0000 0.0000 'International Tables Vol C Tables 4.2.6.8 and 6.1.1.4'
N N 0.0061 0.0033 'International Tables Vol C Tables 4.2.6.8 and 6.1.1.4'
O O 0.0106 0.0060 'International Tables Vol C Tables 4.2.6.8 and 6.1.1.4'

loop_
_geom_angle_atom_site_label_1
_geom_angle_atom_site_label_2
_geom_angle_atom_site_label_3
_geom_angle
_geom_angle_publ_flag
N1 C2 C1 117.69(9) ?
N1 C2 H2A 107.9 ?
C1 C2 H2A 107.9 ?
N1 C2 H2B 107.9 ?
C1 C2 H2B 107.9 ?
H2A C2 H2B 107.2 ?
C3 N1 C4 110.40(11) ?
C3 N1 C5 108.57(10) ?
C4 N1 C5 107.90(10) ?
C3 N1 C2 110.38(9) ?
C4 N1 C2 111.57(10) ?
C5 N1 C2 107.91(9) ?
O4 C1 O3 126.09(11) yes
O4 C1 C2 120.50(10) yes
O3 C1 C2 113.42(10) yes
N1 C5 H5A 109.5 ?
N1 C5 H5B 109.5 ?
H5A C5 H5B 109.5 ?
N1 C5 H5C 109.5 ?
H5A C5 H5C 109.5 ?
H5B C5 H5C 109.5 ?
N1 C3 H3A 109.5 ?
N1 C3 H3B 109.5 ?
H3A C3 H3B 109.5 ?
N1 C3 H3C 109.5 ?
H3A C3 H3C 109.5 ?
H3B C3 H3C 109.5 ?
N1 C4 H4A 109.5 ?
N1 C4 H4B 109.5 ?
H4A C4 H4B 109.5 ?
N1 C4 H4C 109.5 ?
H4A C4 H4C 109.5 ?
H4B C4 H4C 109.5 ?
O2 O1 H1O 94.8(17) yes
O1 O2 H2O 103.1(18) yes
H3O O5 H4O 90(10) ?

loop_
_geom_bond_atom_site_label_1
_geom_bond_atom_site_label_2
_geom_bond_distance
_geom_bond_publ_flag
C2 N1 1.5093(14) ?
C2 C1 1.5341(15) ?
C2 H2A 0.9700 ?
C2 H2B 0.9700 ?
N1 C3 1.4899(15) ?
N1 C4 1.4947(15) ?
N1 C5 1.4950(16) ?
O3 C1 1.2455(14) yes
C1 O4 1.2394(14) yes
C5 H5A 0.9600 ?
C5 H5B 0.9600 ?
C5 H5C 0.9600 ?
C3 H3A 0.9600 ?
C3 H3B 0.9600 ?
C3 H3C 0.9600 ?
C4 H4A 0.9600 ?
C4 H4B 0.9600 ?
C4 H4C 0.9600 ?
O1 O2 1.460(3) yes
O1 H1O 0.85(3) yes
O2 H2O 0.84(3) yes
O5 H3O 0.81(2) ?
O5 H4O 0.82(2) ?

loop_
_geom_hbond_atom_site_label_D
_geom_hbond_atom_site_label_H
_geom_hbond_atom_site_label_A
_geom_hbond_site_symmetry_A
_geom_hbond_distance_DH
_geom_hbond_distance_HA
_geom_hbond_distance_DA
_geom_hbond_angle_DHA
O2 H2O O4 . 0.84(3) 1.83(3) 2.668(3) 175(2)
O1 H1O O3 4 0.85(3) 1.79(3) 2.638(2) 171(3)

loop_
_geom_torsion_atom_site_label_1
_geom_torsion_atom_site_label_2
_geom_torsion_atom_site_label_3
_geom_torsion_atom_site_label_4
_geom_torsion
_geom_torsion_publ_flag
C1 C2 N1 C3 59.36(13) yes
C1 C2 N1 C4 -63.78(14) yes
C1 C2 N1 C5 177.86(11) yes
N1 C2 C1 O4 9.20(17) yes
N1 C2 C1 O3 -170.72(10) yes
